data_1563690
loop_
_publ_author_name
'Chumak, Igor'
'Warczok, Piotr'
'Richter, Klaus W.'

_publ_section_title
;
 The crystal structures of Hf3+-\dNb4+-\dAs3 and Hf7.2Nb3.8As4: Members of
 a homologous series combining W-type, Mg-type and AlB2-type building
 blocks
;
_journal_issue 3
_journal_name_full 'Journal of Solid State Chemistry'
_journal_page_first 557
_journal_page_last 564
_journal_paper_doi 10.1016/j.jssc.2009.12.028
_journal_volume 183
_journal_year 2010
_chemical_formula_sum 'As3 Hf3.3 Nb3.7'
_chemical_formula_weight 1157.54
_space_group_IT_number 62
_space_group_name_Hall '-P 2ac 2n'
_space_group_name_H-M_alt 'P n m a'
_symmetry_cell_setting orthorhombic
_symmetry_space_group_name_H-M 'P n m a'
_atom_sites_solution_hydrogens geom
_atom_sites_solution_primary direct
_atom_sites_solution_secondary difmap
_cell_angle_alpha 90.00
_cell_angle_beta 90.00
_cell_angle_gamma 90.00
_cell_formula_units_Z 7
_cell_length_a 17.964(3)
_cell_length_b 3.5869(7)
_cell_length_c 11.262(2)
_cell_measurement_temperature 293(2)
_cell_volume 725.7(2)
_computing_structure_refinement 'SHELXL-97 (Sheldrick, 1997)'
_computing_structure_solution 'SHELXS-97 (Sheldrick, 1990)'
_diffrn_ambient_temperature 293(2)
_diffrn_measured_fraction_theta_full 0.996
_diffrn_measured_fraction_theta_max 0.996
_diffrn_radiation_monochromator graphite
_diffrn_radiation_source 'fine-focus sealed tube'
_diffrn_radiation_type MoK\a
_diffrn_radiation_wavelength 0.71073
_diffrn_reflns_av_R_equivalents 0.0664
_diffrn_reflns_av_sigmaI/netI 0.0411
_diffrn_reflns_limit_h_max 21
_diffrn_reflns_limit_h_min -21
_diffrn_reflns_limit_k_max 3
_diffrn_reflns_limit_k_min -4
_diffrn_reflns_limit_l_max 13
_diffrn_reflns_limit_l_min -13
_diffrn_reflns_number 4380
_diffrn_reflns_theta_full 24.99
_diffrn_reflns_theta_max 24.99
_diffrn_reflns_theta_min 2.90
_exptl_absorpt_coefficient_mu 66.185
_exptl_crystal_density_diffrn 10.601
_exptl_crystal_density_method 'not measured'
_exptl_crystal_F_000 1954
_refine_diff_density_max 5.098
_refine_diff_density_min -4.912
_refine_diff_density_rms 1.302
_refine_ls_extinction_coef 0.00000(9)
_refine_ls_extinction_expression Fc^*^=kFc[1+0.001xFc^2^\l^3^/sin(2\q)]^-1/4^
_refine_ls_extinction_method SHELXL
_refine_ls_goodness_of_fit_ref 1.092
_refine_ls_hydrogen_treatment mixed
_refine_ls_matrix_type full
_refine_ls_number_parameters 69
_refine_ls_number_reflns 752
_refine_ls_number_restraints 0
_refine_ls_restrained_S_all 1.092
_refine_ls_R_factor_all 0.0587
_refine_ls_R_factor_gt 0.0501
_refine_ls_shift/su_max 0.075
_refine_ls_shift/su_mean 0.001
_refine_ls_structure_factor_coef Fsqd
_refine_ls_weighting_details 'calc w=1/[\s^2^(Fo^2^)+(0.0870P)^2^+0.0000P] where P=(Fo^2^+2Fc^2^)/3'
_refine_ls_weighting_scheme calc
_refine_ls_wR_factor_gt 0.1253
_refine_ls_wR_factor_ref 0.1294
_reflns_number_gt 609
_reflns_number_total 752
_reflns_threshold_expression >2sigma(I)
_cod_data_source_file JSSC-2010-183-557.cif
_cod_data_source_block 62
_cod_original_sg_symbol_H-M Pnma
_cod_database_code 1563690

loop_
_symmetry_equiv_pos_as_xyz
'x, y, z'
'-x+1/2, -y, z+1/2'
'-x, y+1/2, -z'
'x+1/2, -y+1/2, -z+1/2'
'-x, -y, -z'
'x-1/2, y, -z-1/2'
'x, -y-1/2, z'
'-x-1/2, y-1/2, z-1/2'

loop_
_atom_site_label
_atom_site_type_symbol
_atom_site_fract_x
_atom_site_fract_y
_atom_site_fract_z
_atom_site_U_iso_or_equiv
_atom_site_adp_type
_atom_site_occupancy
_atom_site_symmetry_multiplicity
_atom_site_calc_flag
_atom_site_refinement_flags
_atom_site_disorder_assembly
_atom_site_disorder_group
Hf1 Hf 0.41261(13) 0.2500 0.3189(2) 0.0095(9) Uani 0.120(12) 2 d SP . .
Nb1 Nb 0.41261(13) 0.2500 0.3189(2) 0.0095(9) Uani 0.880(12) 2 d SP . .
Hf2 Hf 0.13117(13) -1.2500 0.39047(17) 0.0099(8) Uani 0.215(13) 2 d SP . .
Nb2 Nb 0.13117(13) -1.2500 0.39047(17) 0.0099(8) Uani 0.785(13) 2 d SP . .
Hf3 Hf 0.26049(8) -0.7500 0.49741(11) 0.0111(6) Uani 0.908(18) 2 d SP . .
Nb3 Nb 0.26049(8) -0.7500 0.49741(11) 0.0111(6) Uani 0.092(18) 2 d SP . .
Hf4 Hf 0.20741(14) -0.7500 0.77941(19) 0.0107(9) Uani 0.146(12) 2 d SP . .
Nb4 Nb 0.20741(14) -0.7500 0.77941(19) 0.0107(9) Uani 0.854(12) 2 d SP . .
Hf5 Hf 0.32350(13) -0.2500 0.70562(18) 0.0105(9) Uani 0.196(13) 2 d SP . .
Nb5 Nb 0.32350(13) -0.2500 0.70562(18) 0.0105(9) Uani 0.804(13) 2 d SP . .
Hf6 Hf 0.05927(8) -0.7500 0.58403(12) 0.0107(5) Uani 0.851(17) 2 d SP . .
Nb6 Nb 0.05927(8) -0.7500 0.58403(12) 0.0107(5) Uani 0.149(17) 2 d SP . .
Hf7 Hf 0.45905(8) 0.2500 0.61614(11) 0.0110(6) Uani 0.872(17) 2 d SP . .
Nb7 Nb 0.45905(8) 0.2500 0.61614(11) 0.0110(6) Uani 0.128(17) 2 d SP . .
As1 As 0.17452(17) -1.2500 0.6182(2) 0.0102(9) Uani 1 2 d S . .
As2 As 0.37941(18) -0.2500 0.4822(2) 0.0104(8) Uani 1 2 d S . .
As3 As 0.46285(17) -0.2500 0.8109(3) 0.0113(9) Uani 1 2 d S . .

loop_
_atom_site_aniso_label
_atom_site_aniso_U_11
_atom_site_aniso_U_22
_atom_site_aniso_U_33
_atom_site_aniso_U_23
_atom_site_aniso_U_13
_atom_site_aniso_U_12
Hf1 0.0086(14) 0.0134(13) 0.0066(13) 0.000 0.0000(9) 0.000
Nb1 0.0086(14) 0.0134(13) 0.0066(13) 0.000 0.0000(9) 0.000
Hf2 0.0102(14) 0.0121(12) 0.0075(12) 0.000 -0.0004(8) 0.000
Nb2 0.0102(14) 0.0121(12) 0.0075(12) 0.000 -0.0004(8) 0.000
Hf3 0.0113(9) 0.0141(8) 0.0078(8) 0.000 0.0012(5) 0.000
Nb3 0.0113(9) 0.0141(8) 0.0078(8) 0.000 0.0012(5) 0.000
Hf4 0.0130(16) 0.0135(14) 0.0056(13) 0.000 0.0001(9) 0.000
Nb4 0.0130(16) 0.0135(14) 0.0056(13) 0.000 0.0001(9) 0.000
Hf5 0.0128(15) 0.0124(13) 0.0064(13) 0.000 0.0006(8) 0.000
Nb5 0.0128(15) 0.0124(13) 0.0064(13) 0.000 0.0006(8) 0.000
Hf6 0.0098(9) 0.0143(8) 0.0080(8) 0.000 0.0005(5) 0.000
Nb6 0.0098(9) 0.0143(8) 0.0080(8) 0.000 0.0005(5) 0.000
Hf7 0.0120(9) 0.0136(8) 0.0074(8) 0.000 -0.0017(5) 0.000
Nb7 0.0120(9) 0.0136(8) 0.0074(8) 0.000 -0.0017(5) 0.000
As1 0.0080(18) 0.0160(16) 0.0065(15) 0.000 -0.0015(11) 0.000
As2 0.0116(18) 0.0099(15) 0.0098(15) 0.000 -0.0039(12) 0.000
As3 0.0122(18) 0.0115(15) 0.0101(16) 0.000 0.0000(12) 0.000

loop_
_atom_type_symbol
_atom_type_description
_atom_type_scat_dispersion_real
_atom_type_scat_dispersion_imag
_atom_type_scat_source
As As 0.0499 2.0058 'International Tables Vol C Tables 4.2.6.8 and 6.1.1.4'
Nb Nb -2.0727 0.6215 'International Tables Vol C Tables 4.2.6.8 and 6.1.1.4'
Hf Hf -0.5830 6.1852 'International Tables Vol C Tables 4.2.6.8 and 6.1.1.4'

loop_
_geom_angle_atom_site_label_1
_geom_angle_atom_site_label_2
_geom_angle_atom_site_label_3
_geom_angle
_geom_angle_site_symmetry_1
_geom_angle_site_symmetry_3
As2 Hf1 As2 85.70(11) . 1_565
As2 Hf1 As3 124.80(9) . 5_656
As2 Hf1 As3 124.80(9) 1_565 5_656
As2 Hf1 As1 116.39(10) . 2_544
As2 Hf1 As1 116.40(10) 1_565 2_544
As3 Hf1 As1 91.56(11) 5_656 2_544
As2 Hf1 Nb4 60.52(8) . 2_544
As2 Hf1 Nb4 111.54(11) 1_565 2_544
As3 Hf1 Nb4 123.37(9) 5_656 2_544
As1 Hf1 Nb4 55.87(7) 2_544 2_544
As2 Hf1 Hf4 60.52(8) . 2_544
As2 Hf1 Hf4 111.54(11) 1_565 2_544
As3 Hf1 Hf4 123.37(9) 5_656 2_544
As1 Hf1 Hf4 55.87(7) 2_544 2_544
Nb4 Hf1 Hf4 0.00(11) 2_544 2_544
As2 Hf1 Nb4 111.54(11) . 2_554
As2 Hf1 Nb4 60.52(8) 1_565 2_554
As3 Hf1 Nb4 123.37(9) 5_656 2_554
As1 Hf1 Nb4 55.87(7) 2_544 2_554
Nb4 Hf1 Nb4 78.34(9) 2_544 2_554
Hf4 Hf1 Nb4 78.34(9) 2_544 2_554
As2 Hf1 Hf4 111.54(11) . 2_554
As2 Hf1 Hf4 60.52(8) 1_565 2_554
As3 Hf1 Hf4 123.37(9) 5_656 2_554
As1 Hf1 Hf4 55.87(7) 2_544 2_554
Nb4 Hf1 Hf4 78.34(9) 2_544 2_554
Hf4 Hf1 Hf4 78.34(9) 2_544 2_554
Nb4 Hf1 Hf4 0.00(11) 2_554 2_554
As2 Hf1 Nb7 114.13(10) . 5_666
As2 Hf1 Nb7 66.34(8) 1_565 5_666
As3 Hf1 Nb7 59.46(7) 5_656 5_666
As1 Hf1 Nb7 129.47(7) 2_544 5_666
Nb4 Hf1 Nb7 174.62(10) 2_544 5_666
Hf4 Hf1 Nb7 174.62(10) 2_544 5_666
Nb4 Hf1 Nb7 104.08(4) 2_554 5_666
Hf4 Hf1 Nb7 104.08(4) 2_554 5_666
As2 Hf1 Hf7 114.13(10) . 5_666
As2 Hf1 Hf7 66.34(8) 1_565 5_666
As3 Hf1 Hf7 59.46(7) 5_656 5_666
As1 Hf1 Hf7 129.47(7) 2_544 5_666
Nb4 Hf1 Hf7 174.62(10) 2_544 5_666
Hf4 Hf1 Hf7 174.62(10) 2_544 5_666
Nb4 Hf1 Hf7 104.08(4) 2_554 5_666
Hf4 Hf1 Hf7 104.08(4) 2_554 5_666
Nb7 Hf1 Hf7 0.00(6) 5_666 5_666
As2 Hf1 Nb7 66.34(8) . 5_656
As2 Hf1 Nb7 114.12(10) 1_565 5_656
As3 Hf1 Nb7 59.46(7) 5_656 5_656
As1 Hf1 Nb7 129.47(7) 2_544 5_656
Nb4 Hf1 Nb7 104.08(4) 2_544 5_656
Hf4 Hf1 Nb7 104.08(4) 2_544 5_656
Nb4 Hf1 Nb7 174.62(10) 2_554 5_656
Hf4 Hf1 Nb7 174.62(10) 2_554 5_656
Nb7 Hf1 Nb7 73.11(6) 5_666 5_656
Hf7 Hf1 Nb7 73.11(6) 5_666 5_656
As2 Hf1 Hf7 66.34(8) . 5_656
As2 Hf1 Hf7 114.12(10) 1_565 5_656
As3 Hf1 Hf7 59.46(7) 5_656 5_656
As1 Hf1 Hf7 129.47(7) 2_544 5_656
Nb4 Hf1 Hf7 104.08(4) 2_544 5_656
Hf4 Hf1 Hf7 104.08(4) 2_544 5_656
Nb4 Hf1 Hf7 174.62(10) 2_554 5_656
Hf4 Hf1 Hf7 174.62(10) 2_554 5_656
Nb7 Hf1 Hf7 73.11(6) 5_666 5_656
Hf7 Hf1 Hf7 73.11(6) 5_666 5_656
Nb7 Hf1 Hf7 0.00(5) 5_656 5_656
As3 Hf2 As3 86.33(11) 2_534 2_544
As3 Hf2 As1 120.96(9) 2_534 .
As3 Hf2 As1 120.96(9) 2_544 .
As3 Hf2 Nb5 60.43(8) 2_534 2_534
As3 Hf2 Nb5 111.26(10) 2_544 2_534
As1 Hf2 Nb5 127.78(8) . 2_534
As3 Hf2 Hf5 60.43(8) 2_534 2_534
As3 Hf2 Hf5 111.26(10) 2_544 2_534
As1 Hf2 Hf5 127.78(8) . 2_534
Nb5 Hf2 Hf5 0.00(10) 2_534 2_534
As3 Hf2 Nb5 111.26(10) 2_534 2_544
As3 Hf2 Nb5 60.43(8) 2_544 2_544
As1 Hf2 Nb5 127.78(8) . 2_544
Nb5 Hf2 Nb5 77.48(7) 2_534 2_544
Hf5 Hf2 Nb5 77.48(7) 2_534 2_544
As3 Hf2 Hf5 111.26(10) 2_534 2_544
As3 Hf2 Hf5 60.43(8) 2_544 2_544
As1 Hf2 Hf5 127.78(8) . 2_544
Nb5 Hf2 Hf5 77.48(7) 2_534 2_544
Hf5 Hf2 Hf5 77.48(7) 2_534 2_544
Nb5 Hf2 Hf5 0.00(10) 2_544 2_544
As3 Hf2 Hf6 111.55(10) 2_534 .
As3 Hf2 Hf6 64.97(7) 2_544 .
As1 Hf2 Hf6 56.56(6) . .
Nb5 Hf2 Hf6 171.83(9) 2_534 .
Hf5 Hf2 Hf6 171.83(9) 2_534 .
Nb5 Hf2 Hf6 105.47(3) 2_544 .
Hf5 Hf2 Hf6 105.47(3) 2_544 .
As3 Hf2 Nb6 64.97(7) 2_534 1_545
As3 Hf2 Nb6 111.55(10) 2_544 1_545
As1 Hf2 Nb6 56.56(6) . 1_545
Nb5 Hf2 Nb6 105.47(3) 2_534 1_545
Hf5 Hf2 Nb6 105.47(3) 2_534 1_545
Nb5 Hf2 Nb6 171.83(9) 2_544 1_545
Hf5 Hf2 Nb6 171.83(9) 2_544 1_545
Hf6 Hf2 Nb6 70.58(5) . 1_545
As3 Hf2 Hf6 64.97(7) 2_534 1_545
As3 Hf2 Hf6 111.55(10) 2_544 1_545
As1 Hf2 Hf6 56.56(6) . 1_545
Nb5 Hf2 Hf6 105.47(3) 2_534 1_545
Hf5 Hf2 Hf6 105.47(3) 2_534 1_545
Nb5 Hf2 Hf6 171.83(9) 2_544 1_545
Hf5 Hf2 Hf6 171.83(9) 2_544 1_545
Hf6 Hf2 Hf6 70.58(5) . 1_545
Nb6 Hf2 Hf6 0.00(6) 1_545 1_545
As3 Hf2 Hf4 117.14(8) 2_534 2_534
As3 Hf2 Hf4 117.14(8) 2_544 2_534
As1 Hf2 Hf4 96.45(10) . 2_534
Nb5 Hf2 Hf4 56.73(6) 2_534 2_534
Hf5 Hf2 Hf4 56.73(6) 2_534 2_534
Nb5 Hf2 Hf4 56.73(6) 2_544 2_534
Hf5 Hf2 Hf4 56.73(6) 2_544 2_534
Hf6 Hf2 Hf4 131.32(6) . 2_534
Nb6 Hf2 Hf4 131.32(6) 1_545 2_534
Hf6 Hf2 Hf4 131.32(6) 1_545 2_534
As1 Hf3 As1 82.13(9) 1_565 .
As1 Hf3 As2 92.37(7) 1_565 .
As1 Hf3 As2 152.21(10) . .
As1 Hf3 As2 152.20(10) 1_565 1_545
As1 Hf3 As2 92.37(7) . 1_545
As2 Hf3 As2 79.85(10) . 1_545
As1 Hf3 Nb4 151.83(9) 1_565 2_534
As1 Hf3 Nb4 96.90(6) . 2_534
As2 Hf3 Nb4 100.41(8) . 2_534
As2 Hf3 Nb4 55.73(7) 1_545 2_534
As1 Hf3 Hf4 151.83(9) 1_565 2_534
As1 Hf3 Hf4 96.90(6) . 2_534
As2 Hf3 Hf4 100.41(8) . 2_534
As2 Hf3 Hf4 55.73(7) 1_545 2_534
Nb4 Hf3 Hf4 0.0 2_534 2_534
As1 Hf3 Nb4 96.90(6) 1_565 2_544
As1 Hf3 Nb4 151.83(9) . 2_544
As2 Hf3 Nb4 55.73(7) . 2_544
As2 Hf3 Nb4 100.41(8) 1_545 2_544
Nb4 Hf3 Nb4 70.83(6) 2_534 2_544
Hf4 Hf3 Nb4 70.83(6) 2_534 2_544
As1 Hf3 Hf4 96.90(6) 1_565 2_544
As1 Hf3 Hf4 151.83(9) . 2_544
As2 Hf3 Hf4 55.73(7) . 2_544
As2 Hf3 Hf4 100.41(8) 1_545 2_544
Nb4 Hf3 Hf4 70.83(6) 2_534 2_544
Hf4 Hf3 Hf4 70.83(6) 2_534 2_544
Nb4 Hf3 Hf4 0.00(10) 2_544 2_544
As1 Hf3 Hf5 57.33(7) 1_565 .
As1 Hf3 Hf5 101.86(7) . .
As2 Hf3 Hf5 53.69(7) . .
As2 Hf3 Hf5 97.81(7) 1_545 .
Nb4 Hf3 Hf5 148.26(8) 2_534 .
Hf4 Hf3 Hf5 148.26(8) 2_534 .
Nb4 Hf3 Hf5 101.13(4) 2_544 .
Hf4 Hf3 Hf5 101.13(4) 2_544 .
As1 Hf3 Nb5 101.86(7) 1_565 1_545
As1 Hf3 Nb5 57.33(7) . 1_545
As2 Hf3 Nb5 97.81(7) . 1_545
As2 Hf3 Nb5 53.69(7) 1_545 1_545
Nb4 Hf3 Nb5 101.13(4) 2_534 1_545
Hf4 Hf3 Nb5 101.13(4) 2_534 1_545
Nb4 Hf3 Nb5 148.26(8) 2_544 1_545
Hf4 Hf3 Nb5 148.26(8) 2_544 1_545
Hf5 Hf3 Nb5 69.11(5) . 1_545
As1 Hf3 Hf5 101.86(7) 1_565 1_545
As1 Hf3 Hf5 57.33(7) . 1_545
As2 Hf3 Hf5 97.81(7) . 1_545
As2 Hf3 Hf5 53.69(7) 1_545 1_545
Nb4 Hf3 Hf5 101.13(4) 2_534 1_545
Hf4 Hf3 Hf5 101.13(4) 2_534 1_545
Nb4 Hf3 Hf5 148.26(8) 2_544 1_545
Hf4 Hf3 Hf5 148.26(8) 2_544 1_545
Hf5 Hf3 Hf5 69.11(5) . 1_545
Nb5 Hf3 Hf5 0.0 1_545 1_545
As1 Hf4 As1 86.43(10) 1_565 .
As1 Hf4 As2 116.43(10) 1_565 2_545
As1 Hf4 As2 116.43(10) . 2_545
As1 Hf4 Nb1 111.70(11) 1_565 2_545
As1 Hf4 Nb1 60.32(8) . 2_545
As2 Hf4 Nb1 56.12(8) 2_545 2_545
As1 Hf4 Hf1 111.70(11) 1_565 2_545
As1 Hf4 Hf1 60.32(8) . 2_545
As2 Hf4 Hf1 56.12(8) 2_545 2_545
Nb1 Hf4 Hf1 0.00(11) 2_545 2_545
As1 Hf4 Nb1 60.32(8) 1_565 2
As1 Hf4 Nb1 111.70(11) . 2
As2 Hf4 Nb1 56.12(8) 2_545 2
Nb1 Hf4 Nb1 78.34(9) 2_545 2
Hf1 Hf4 Nb1 78.34(9) 2_545 2
As1 Hf4 Hf1 60.32(8) 1_565 2
As1 Hf4 Hf1 111.70(11) . 2
As2 Hf4 Hf1 56.12(8) 2_545 2
Nb1 Hf4 Hf1 78.34(9) 2_545 2
Hf1 Hf4 Hf1 78.34(9) 2_545 2
Nb1 Hf4 Hf1 0.00(11) 2 2
As1 Hf4 Hf5 62.35(8) 1_565 .
As1 Hf4 Hf5 112.99(10) . .
As2 Hf4 Hf5 130.40(7) 2_545 .
Nb1 Hf4 Hf5 172.15(11) 2_545 .
Hf1 Hf4 Hf5 172.15(11) 2_545 .
Nb1 Hf4 Hf5 101.66(5) 2 .
Hf1 Hf4 Hf5 101.66(5) 2 .
As1 Hf4 Nb5 112.99(10) 1_565 1_545
As1 Hf4 Nb5 62.35(8) . 1_545
As2 Hf4 Nb5 130.40(7) 2_545 1_545
Nb1 Hf4 Nb5 101.66(5) 2_545 1_545
Hf1 Hf4 Nb5 101.66(5) 2_545 1_545
Nb1 Hf4 Nb5 172.15(11) 2 1_545
Hf1 Hf4 Nb5 172.15(11) 2 1_545
Hf5 Hf4 Nb5 77.24(8) . 1_545
As1 Hf4 Hf5 112.99(10) 1_565 1_545
As1 Hf4 Hf5 62.35(8) . 1_545
As2 Hf4 Hf5 130.40(7) 2_545 1_545
Nb1 Hf4 Hf5 101.66(5) 2_545 1_545
Hf1 Hf4 Hf5 101.66(5) 2_545 1_545
Nb1 Hf4 Hf5 172.15(11) 2 1_545
Hf1 Hf4 Hf5 172.15(11) 2 1_545
Hf5 Hf4 Hf5 77.24(8) . 1_545
Nb5 Hf4 Hf5 0.00(8) 1_545 1_545
As1 Hf4 Nb3 101.25(5) 1_565 2_545
As1 Hf4 Nb3 171.37(8) . 2_545
As2 Hf4 Nb3 56.63(7) 2_545 2_545
Nb1 Hf4 Nb3 112.54(9) 2_545 2_545
Hf1 Hf4 Nb3 112.54(9) 2_545 2_545
Nb1 Hf4 Nb3 69.59(6) 2 2_545
Hf1 Hf4 Nb3 69.59(6) 2 2_545
Hf5 Hf4 Nb3 74.48(6) . 2_545
Nb5 Hf4 Nb3 117.12(9) 1_545 2_545
Hf5 Hf4 Nb3 117.12(9) 1_545 2_545
As2 Hf5 As3 93.58(11) . .
As2 Hf5 As1 91.56(10) . 1_565
As3 Hf5 As1 174.86(12) . 1_565
As2 Hf5 Nb2 124.71(8) . 2_545
As3 Hf5 Nb2 55.41(7) . 2_545
As1 Hf5 Nb2 121.16(8) 1_565 2_545
As2 Hf5 Hf2 124.71(8) . 2_545
As3 Hf5 Hf2 55.41(7) . 2_545
As1 Hf5 Hf2 121.16(8) 1_565 2_545
Nb2 Hf5 Hf2 0.00(5) 2_545 2_545
As2 Hf5 Nb2 124.71(8) . 2_535
As3 Hf5 Nb2 55.41(7) . 2_535
As1 Hf5 Nb2 121.16(8) 1_565 2_535
Nb2 Hf5 Nb2 77.48(7) 2_545 2_535
Hf2 Hf5 Nb2 77.48(7) 2_545 2_535
As2 Hf5 Hf2 124.71(8) . 2_535
As3 Hf5 Hf2 55.41(7) . 2_535
As1 Hf5 Hf2 121.16(8) 1_565 2_535
Nb2 Hf5 Hf2 77.48(7) 2_545 2_535
Hf2 Hf5 Hf2 77.48(7) 2_545 2_535
Nb2 Hf5 Hf2 0.0 2_535 2_535
As2 Hf5 Nb4 122.52(8) . 1_565
As3 Hf5 Nb4 122.16(8) . 1_565
As1 Hf5 Nb4 54.45(7) 1_565 1_565
Nb2 Hf5 Nb4 66.77(7) 2_545 1_565
Hf2 Hf5 Nb4 66.77(7) 2_545 1_565
Nb2 Hf5 Nb4 112.75(9) 2_535 1_565
Hf2 Hf5 Nb4 112.75(9) 2_535 1_565
As2 Hf5 Hf4 122.52(8) . 1_565
As3 Hf5 Hf4 122.16(8) . 1_565
As1 Hf5 Hf4 54.45(7) 1_565 1_565
Nb2 Hf5 Hf4 66.77(7) 2_545 1_565
Hf2 Hf5 Hf4 66.77(7) 2_545 1_565
Nb2 Hf5 Hf4 112.75(9) 2_535 1_565
Hf2 Hf5 Hf4 112.75(9) 2_535 1_565
Nb4 Hf5 Hf4 0.00(11) 1_565 1_565
As2 Hf5 Hf4 122.52(8) . .
As3 Hf5 Hf4 122.16(8) . .
As1 Hf5 Hf4 54.45(7) 1_565 .
Nb2 Hf5 Hf4 112.75(9) 2_545 .
Hf2 Hf5 Hf4 112.75(9) 2_545 .
Nb2 Hf5 Hf4 66.77(7) 2_535 .
Hf2 Hf5 Hf4 66.77(7) 2_535 .
Nb4 Hf5 Hf4 77.24(8) 1_565 .
Hf4 Hf5 Hf4 77.24(8) 1_565 .
As2 Hf5 Nb3 56.21(6) . 1_565
As3 Hf5 Nb3 129.86(7) . 1_565
As1 Hf5 Nb3 53.70(6) 1_565 1_565
Nb2 Hf5 Nb3 106.59(3) 2_545 1_565
Hf2 Hf5 Nb3 106.59(3) 2_545 1_565
Nb2 Hf5 Nb3 174.53(8) 2_535 1_565
Hf2 Hf5 Nb3 174.53(8) 2_535 1_565
Nb4 Hf5 Nb3 66.46(6) 1_565 1_565
Hf4 Hf5 Nb3 66.46(6) 1_565 1_565
Hf4 Hf5 Nb3 107.98(8) . 1_565
As3 Hf6 As3 81.05(9) 6_547 6_557
As3 Hf6 As1 89.35(7) 6_547 .
As3 Hf6 As1 146.23(10) 6_557 .
As3 Hf6 As1 146.23(10) 6_547 1_565
As3 Hf6 As1 89.35(7) 6_557 1_565
As1 Hf6 As1 80.84(9) . 1_565
As3 Hf6 As3 110.19(7) 6_547 2_544
As3 Hf6 As3 110.19(7) 6_557 2_544
As1 Hf6 As3 103.53(8) . 2_544
As1 Hf6 As3 103.53(8) 1_565 2_544
As3 Hf6 Nb2 159.67(9) 6_547 1_565
As3 Hf6 Nb2 100.77(5) 6_557 1_565
As1 Hf6 Nb2 99.26(8) . 1_565
As1 Hf6 Nb2 53.97(7) 1_565 1_565
As3 Hf6 Nb2 49.97(5) 2_544 1_565
As3 Hf6 Hf2 159.67(9) 6_547 1_565
As3 Hf6 Hf2 100.77(5) 6_557 1_565
As1 Hf6 Hf2 99.26(8) . 1_565
As1 Hf6 Hf2 53.97(7) 1_565 1_565
As3 Hf6 Hf2 49.97(5) 2_544 1_565
Nb2 Hf6 Hf2 0.00(5) 1_565 1_565
As3 Hf6 Hf2 100.77(5) 6_547 .
As3 Hf6 Hf2 159.67(9) 6_557 .
As1 Hf6 Hf2 53.97(7) . .
As1 Hf6 Hf2 99.26(8) 1_565 .
As3 Hf6 Hf2 49.97(5) 2_544 .
Nb2 Hf6 Hf2 70.58(5) 1_565 .
Hf2 Hf6 Hf2 70.58(5) 1_565 .
As3 Hf6 Nb1 96.17(7) 6_547 2
As3 Hf6 Nb1 52.20(7) 6_557 2
As1 Hf6 Nb1 97.39(7) . 2
As1 Hf6 Nb1 53.83(7) 1_565 2
As3 Hf6 Nb1 146.18(3) 2_544 2
Nb2 Hf6 Nb1 100.89(5) 1_565 2
Hf2 Hf6 Nb1 100.89(5) 1_565 2
Hf2 Hf6 Nb1 146.03(7) . 2
As3 Hf6 Hf1 96.17(7) 6_547 2
As3 Hf6 Hf1 52.20(7) 6_557 2
As1 Hf6 Hf1 97.39(7) . 2
As1 Hf6 Hf1 53.83(7) 1_565 2
As3 Hf6 Hf1 146.18(3) 2_544 2
Nb2 Hf6 Hf1 100.89(5) 1_565 2
Hf2 Hf6 Hf1 100.89(5) 1_565 2
Hf2 Hf6 Hf1 146.03(7) . 2
Nb1 Hf6 Hf1 0.00(10) 2 2
As3 Hf6 Nb1 52.20(7) 6_547 2_545
As3 Hf6 Nb1 96.17(7) 6_557 2_545
As1 Hf6 Nb1 53.83(7) . 2_545
As1 Hf6 Nb1 97.39(7) 1_565 2_545
As3 Hf6 Nb1 146.18(3) 2_544 2_545
Nb2 Hf6 Nb1 146.03(7) 1_565 2_545
Hf2 Hf6 Nb1 146.03(7) 1_565 2_545
Hf2 Hf6 Nb1 100.89(4) . 2_545
Nb1 Hf6 Nb1 67.33(5) 2 2_545
Hf1 Hf6 Nb1 67.33(5) 2 2_545
As2 Hf7 As2 81.56(9) 1_565 .
As2 Hf7 As3 148.34(11) 1_565 .
As2 Hf7 As3 91.40(7) . .
As2 Hf7 As3 91.40(7) 1_565 1_565
As2 Hf7 As3 148.34(11) . 1_565
As3 Hf7 As3 78.53(8) . 1_565
As2 Hf7 Nb1 98.25(6) 1_565 5_666
As2 Hf7 Nb1 157.14(9) . 5_666
As3 Hf7 Nb1 99.81(8) . 5_666
As3 Hf7 Nb1 54.31(7) 1_565 5_666
As2 Hf7 Hf1 98.25(6) 1_565 5_666
As2 Hf7 Hf1 157.14(9) . 5_666
As3 Hf7 Hf1 99.81(8) . 5_666
As3 Hf7 Hf1 54.31(7) 1_565 5_666
Nb1 Hf7 Hf1 0.00(10) 5_666 5_666
As2 Hf7 Nb1 157.14(9) 1_565 5_656
As2 Hf7 Nb1 98.25(6) . 5_656
As3 Hf7 Nb1 54.31(7) . 5_656
As3 Hf7 Nb1 99.81(8) 1_565 5_656
Nb1 Hf7 Nb1 73.11(6) 5_666 5_656
Hf1 Hf7 Nb1 73.11(6) 5_666 5_656
As2 Hf7 Hf1 157.14(9) 1_565 5_656
As2 Hf7 Hf1 98.25(6) . 5_656
As3 Hf7 Hf1 54.31(7) . 5_656
As3 Hf7 Hf1 99.81(8) 1_565 5_656
Nb1 Hf7 Hf1 73.11(6) 5_666 5_656
Hf1 Hf7 Hf1 73.11(6) 5_666 5_656
Nb1 Hf7 Hf1 0.00(8) 5_656 5_656
As2 Hf7 As2 106.91(8) 1_565 5_656
As2 Hf7 As2 106.91(8) . 5_656
As3 Hf7 As2 104.68(8) . 5_656
As3 Hf7 As2 104.67(8) 1_565 5_656
Nb1 Hf7 As2 51.04(5) 5_666 5_656
Hf1 Hf7 As2 51.04(5) 5_666 5_656
Nb1 Hf7 As2 51.04(5) 5_656 5_656
Hf1 Hf7 As2 51.04(5) 5_656 5_656
As2 Hf7 Nb5 53.72(7) 1_565 1_565
As2 Hf7 Nb5 98.24(8) . 1_565
As3 Hf7 Nb5 97.46(7) . 1_565
As3 Hf7 Nb5 54.39(7) 1_565 1_565
Nb1 Hf7 Nb5 99.96(5) 5_666 1_565
Hf1 Hf7 Nb5 99.96(5) 5_666 1_565
Nb1 Hf7 Nb5 147.47(7) 5_656 1_565
Hf1 Hf7 Nb5 147.47(7) 5_656 1_565
As2 Hf7 Nb5 145.73(3) 5_656 1_565
As2 Hf7 Hf5 53.72(7) 1_565 1_565
As2 Hf7 Hf5 98.24(8) . 1_565
As3 Hf7 Hf5 97.46(7) . 1_565
As3 Hf7 Hf5 54.39(7) 1_565 1_565
Nb1 Hf7 Hf5 99.96(5) 5_666 1_565
Hf1 Hf7 Hf5 99.96(5) 5_666 1_565
Nb1 Hf7 Hf5 147.47(7) 5_656 1_565
Hf1 Hf7 Hf5 147.47(7) 5_656 1_565
As2 Hf7 Hf5 145.73(3) 5_656 1_565
Nb5 Hf7 Hf5 0.00(5) 1_565 1_565
Hf4 As1 Nb4 86.42(10) . 1_545
Hf4 As1 Hf4 86.42(10) . 1_545
Nb4 As1 Hf4 0.0 1_545 1_545
Hf4 As1 Hf2 136.78(5) . .
Nb4 As1 Hf2 136.78(5) 1_545 .
Hf4 As1 Hf2 136.78(5) 1_545 .
Hf4 As1 Hf3 76.59(7) . .
Nb4 As1 Hf3 131.89(13) 1_545 .
Hf4 As1 Hf3 131.89(13) 1_545 .
Hf2 As1 Hf3 71.78(8) . .
Hf4 As1 Nb3 131.88(13) . 1_545
Nb4 As1 Nb3 76.59(7) 1_545 1_545
Hf4 As1 Nb3 76.59(7) 1_545 1_545
Hf2 As1 Nb3 71.79(8) . 1_545
Hf3 As1 Nb3 82.13(9) . 1_545
Hf4 As1 Hf3 131.88(13) . 1_545
Nb4 As1 Hf3 76.59(7) 1_545 1_545
Hf4 As1 Hf3 76.59(7) 1_545 1_545
Hf2 As1 Hf3 71.79(8) . 1_545
Hf3 As1 Hf3 82.13(9) . 1_545
Nb3 As1 Hf3 0.00(6) 1_545 1_545
Hf4 As1 Hf1 63.81(8) . 2_545
Nb4 As1 Hf1 63.81(8) 1_545 2_545
Hf4 As1 Hf1 63.81(8) 1_545 2_545
Hf2 As1 Hf1 128.41(14) . 2_545
Hf3 As1 Hf1 137.04(5) . 2_545
Nb3 As1 Hf1 137.04(5) 1_545 2_545
Hf3 As1 Hf1 137.04(5) 1_545 2_545
Hf4 As1 Nb1 63.81(8) . 2_545
Nb4 As1 Nb1 63.81(8) 1_545 2_545
Hf4 As1 Nb1 63.81(8) 1_545 2_545
Hf2 As1 Nb1 128.41(14) . 2_545
Hf3 As1 Nb1 137.04(5) . 2_545
Nb3 As1 Nb1 137.04(5) 1_545 2_545
Hf3 As1 Nb1 137.04(5) 1_545 2_545
Hf1 As1 Nb1 0.00(8) 2_545 2_545
Nb1 As2 Hf1 0.00(10) 1_545 1_545
Nb1 As2 Hf1 85.70(11) 1_545 .
Hf1 As2 Hf1 85.70(11) 1_545 .
Nb1 As2 Hf5 137.01(6) 1_545 .
Hf1 As2 Hf5 137.01(6) 1_545 .
Hf1 As2 Hf5 137.01(6) . .
Nb1 As2 Hf7 135.20(14) 1_545 .
Hf1 As2 Hf7 135.20(14) 1_545 .
Hf1 As2 Hf7 79.70(7) . .
Hf5 As2 Hf7 71.50(8) . .
Nb1 As2 Nb7 79.70(7) 1_545 1_545
Hf1 As2 Nb7 79.70(7) 1_545 1_545
Hf1 As2 Nb7 135.20(14) . 1_545
Hf5 As2 Nb7 71.50(8) . 1_545
Hf7 As2 Nb7 81.56(9) . 1_545
Nb1 As2 Hf7 79.70(7) 1_545 1_545
Hf1 As2 Hf7 79.70(7) 1_545 1_545
Hf1 As2 Hf7 135.20(14) . 1_545
Hf5 As2 Hf7 71.50(8) . 1_545
Hf7 As2 Hf7 81.56(9) . 1_545
Nb7 As2 Hf7 0.0 1_545 1_545
Nb1 As2 Nb4 63.36(8) 1_545 2_544
Hf1 As2 Nb4 63.36(8) 1_545 2_544
Hf1 As2 Nb4 63.36(8) . 2_544
Hf5 As2 Nb4 123.92(14) . 2_544
Hf7 As2 Nb4 138.38(5) . 2_544
Nb7 As2 Nb4 138.38(5) 1_545 2_544
Hf7 As2 Nb4 138.38(5) 1_545 2_544
Nb1 As2 Hf4 63.36(8) 1_545 2_544
Hf1 As2 Hf4 63.36(8) 1_545 2_544
Hf1 As2 Hf4 63.36(8) . 2_544
Hf5 As2 Hf4 123.92(14) . 2_544
Hf7 As2 Hf4 138.38(5) . 2_544
Nb7 As2 Hf4 138.38(5) 1_545 2_544
Hf7 As2 Hf4 138.38(5) 1_545 2_544
Nb4 As2 Hf4 0.00(10) 2_544 2_544
Nb2 As3 Hf2 0.00(11) 2_535 2_535
Nb2 As3 Nb2 86.33(11) 2_535 2_545
Hf2 As3 Nb2 86.33(11) 2_535 2_545
Nb2 As3 Hf2 86.33(11) 2_535 2_545
Hf2 As3 Hf2 86.33(11) 2_535 2_545
Nb2 As3 Hf2 0.00(11) 2_545 2_545
Nb2 As3 Nb1 136.59(6) 2_535 5_656
Hf2 As3 Nb1 136.59(6) 2_535 5_656
Nb2 As3 Nb1 136.59(6) 2_545 5_656
Hf2 As3 Nb1 136.59(6) 2_545 5_656
Nb2 As3 Hf1 136.59(6) 2_535 5_656
Hf2 As3 Hf1 136.59(6) 2_535 5_656
Nb2 As3 Hf1 136.59(6) 2_545 5_656
Hf2 As3 Hf1 136.59(6) 2_545 5_656
Nb1 As3 Hf1 0.00(8) 5_656 5_656
Nb2 As3 Nb6 134.59(12) 2_535 6_667
Hf2 As3 Nb6 134.59(12) 2_535 6_667
Nb2 As3 Nb6 79.22(6) 2_545 6_667
Hf2 As3 Nb6 79.22(6) 2_545 6_667
Nb1 As3 Nb6 73.09(8) 5_656 6_667
Hf1 As3 Nb6 73.09(8) 5_656 6_667
Nb2 As3 Hf6 134.59(12) 2_535 6_667
Hf2 As3 Hf6 134.59(12) 2_535 6_667
Nb2 As3 Hf6 79.22(6) 2_545 6_667
Hf2 As3 Hf6 79.22(6) 2_545 6_667
Nb1 As3 Hf6 73.09(8) 5_656 6_667
Hf1 As3 Hf6 73.09(8) 5_656 6_667
Nb6 As3 Hf6 0.0 6_667 6_667
Nb2 As3 Nb6 79.22(6) 2_535 6_657
Hf2 As3 Nb6 79.22(6) 2_535 6_657
Nb2 As3 Nb6 134.59(12) 2_545 6_657
Hf2 As3 Nb6 134.59(12) 2_545 6_657
Nb1 As3 Nb6 73.09(8) 5_656 6_657
Hf1 As3 Nb6 73.09(8) 5_656 6_657
Nb6 As3 Nb6 81.05(9) 6_667 6_657
Hf6 As3 Nb6 81.05(9) 6_667 6_657
Nb2 As3 Hf6 79.22(6) 2_535 6_657
Hf2 As3 Hf6 79.22(6) 2_535 6_657
Nb2 As3 Hf6 134.59(12) 2_545 6_657
Hf2 As3 Hf6 134.59(12) 2_545 6_657
Nb1 As3 Hf6 73.09(8) 5_656 6_657
Hf1 As3 Hf6 73.09(8) 5_656 6_657
Nb6 As3 Hf6 81.05(9) 6_667 6_657
Hf6 As3 Hf6 81.05(9) 6_667 6_657
Nb6 As3 Hf6 0.00(5) 6_657 6_657
Nb2 As3 Hf5 64.16(8) 2_535 .
Hf2 As3 Hf5 64.16(8) 2_535 .
Nb2 As3 Hf5 64.16(8) 2_545 .
Hf2 As3 Hf5 64.16(8) 2_545 .
Nb1 As3 Hf5 121.52(13) 5_656 .
Hf1 As3 Hf5 121.52(13) 5_656 .
Nb6 As3 Hf5 138.65(5) 6_667 .
Hf6 As3 Hf5 138.65(5) 6_667 .
Nb6 As3 Hf5 138.65(5) 6_657 .
Hf6 As3 Hf5 138.65(5) 6_657 .

loop_
_geom_bond_atom_site_label_1
_geom_bond_atom_site_label_2
_geom_bond_distance
_geom_bond_site_symmetry_2
Hf1 As2 2.637(3) .
Hf1 As2 2.637(3) 1_565
Hf1 As3 2.672(4) 5_656
Hf1 As1 2.749(4) 2_544
Hf1 Nb4 2.839(3) 2_544
Hf1 Hf4 2.839(3) 2_544
Hf1 Nb4 2.839(3) 2_554
Hf1 Hf4 2.839(3) 2_554
Hf1 Nb7 3.011(2) 5_666
Hf1 Hf7 3.011(2) 5_666
Hf1 Nb7 3.011(2) 5_656
Hf1 Hf7 3.011(2) 5_656
Hf2 As3 2.622(3) 2_534
Hf2 As3 2.622(3) 2_544
Hf2 As1 2.681(3) .
Hf2 Nb5 2.866(2) 2_534
Hf2 Hf5 2.866(2) 2_534
Hf2 Nb5 2.866(2) 2_544
Hf2 Hf5 2.866(2) 2_544
Hf2 Hf6 3.104(2) .
Hf2 Nb6 3.104(2) 1_545
Hf2 Hf6 3.104(2) 1_545
Hf2 Hf4 3.158(3) 2_534
Hf3 As1 2.730(2) 1_565
Hf3 As1 2.730(2) .
Hf3 As2 2.795(3) .
Hf3 As2 2.795(3) 1_545
Hf3 Nb4 3.095(2) 2_534
Hf3 Hf4 3.095(2) 2_534
Hf3 Nb4 3.095(2) 2_544
Hf3 Hf4 3.095(2) 2_544
Hf3 Hf5 3.162(2) .
Hf3 Nb5 3.162(2) 1_545
Hf3 Hf5 3.162(2) 1_545
Hf4 As1 2.619(3) 1_565
Hf4 As1 2.619(3) .
Hf4 As2 2.765(4) 2_545
Hf4 Nb1 2.839(3) 2_545
Hf4 Hf1 2.839(3) 2_545
Hf4 Nb1 2.839(3) 2
Hf4 Hf1 2.839(3) 2
Hf4 Hf5 2.873(3) .
Hf4 Nb5 2.873(3) 1_545
Hf4 Hf5 2.873(3) 1_545
Hf4 Nb3 3.095(2) 2_545
Hf5 As2 2.710(4) .
Hf5 As3 2.770(4) .
Hf5 As1 2.851(4) 1_565
Hf5 Nb2 2.866(2) 2_545
Hf5 Hf2 2.866(2) 2_545
Hf5 Nb2 2.866(2) 2_535
Hf5 Hf2 2.866(2) 2_535
Hf5 Nb4 2.873(3) 1_565
Hf5 Hf4 2.873(3) 1_565
Hf5 Nb3 3.162(2) 1_565
Hf6 As3 2.760(2) 6_547
Hf6 As3 2.760(2) 6_557
Hf6 As1 2.766(3) .
Hf6 As1 2.766(3) 1_565
Hf6 As3 3.102(3) 2_544
Hf6 Nb2 3.104(2) 1_565
Hf6 Hf2 3.104(2) 1_565
Hf6 Nb1 3.235(2) 2
Hf6 Hf1 3.235(2) 2
Hf6 Nb1 3.235(2) 2_545
Hf7 As2 2.746(2) 1_565
Hf7 As2 2.746(2) .
Hf7 As3 2.834(3) .
Hf7 As3 2.834(3) 1_565
Hf7 Nb1 3.011(2) 5_666
Hf7 Hf1 3.011(2) 5_666
Hf7 Nb1 3.011(2) 5_656
Hf7 Hf1 3.011(2) 5_656
Hf7 As2 3.106(4) 5_656
Hf7 Nb5 3.188(2) 1_565
Hf7 Hf5 3.188(2) 1_565
As1 Nb4 2.619(3) 1_545
As1 Hf4 2.619(3) 1_545
As1 Nb3 2.730(2) 1_545
As1 Hf3 2.730(2) 1_545
As1 Hf1 2.749(4) 2_545
As1 Nb1 2.749(4) 2_545
As2 Nb1 2.637(3) 1_545
As2 Hf1 2.637(3) 1_545
As2 Nb7 2.746(2) 1_545
As2 Hf7 2.746(2) 1_545
As2 Nb4 2.765(4) 2_544
As2 Hf4 2.765(4) 2_544
As3 Nb2 2.622(3) 2_535
As3 Hf2 2.622(3) 2_535
As3 Nb2 2.622(3) 2_545
As3 Hf2 2.622(3) 2_545
As3 Nb1 2.672(4) 5_656
As3 Hf1 2.672(4) 5_656
As3 Nb6 2.760(2) 6_667
As3 Hf6 2.760(2) 6_667
As3 Nb6 2.760(2) 6_657
As3 Hf6 2.760(2) 6_657
